data_2214484
loop_
_publ_author_name
'Wen-Yan Mo'
'Hong-Wu He'

_publ_section_title
;
 5-Acetyl-4-amino-2-benzylsulfanyl-6-methylnicotinonitrile
;
_journal_coeditor_code AT2335
_journal_issue 8
_journal_name_full 'Acta Crystallographica Section E'
_journal_page_first o3569
_journal_page_last o3569
_journal_paper_doi 10.1107/S1600536807034836
_journal_volume 63
_journal_year 2007
_chemical_formula_iupac 'C16 H15 N3 O S'
_chemical_formula_moiety 'C16 H15 N3 O S'
_chemical_formula_sum 'C16 H15 N3 O S'
_chemical_formula_weight 297.37
_chemical_name_systematic
;
5-Acetyl-4-amino-2-benzylsulfanyl-6-methylnicotinonitrile
;
_space_group_IT_number 2
_symmetry_cell_setting triclinic
_symmetry_space_group_name_Hall '-P 1'
_symmetry_space_group_name_H-M 'P -1'
_atom_sites_solution_hydrogens geom
_atom_sites_solution_primary direct
_atom_sites_solution_secondary difmap
_audit_creation_method SHELXL-97
_cell_angle_alpha 111.0070(10)
_cell_angle_beta 105.0270(10)
_cell_angle_gamma 101.5520(10)
_cell_formula_units_Z 2
_cell_length_a 8.6850(5)
_cell_length_b 9.9127(6)
_cell_length_c 10.3236(7)
_cell_measurement_reflns_used 822
_cell_measurement_temperature 295(2)
_cell_measurement_theta_max 19.22
_cell_measurement_theta_min 2.45
_cell_volume 757.78(8)
_computing_cell_refinement 'SAINT (Bruker, 2000)'
_computing_data_collection 'SMART (Bruker, 2000)'
_computing_data_reduction SAINT
_computing_molecular_graphics 'SHELXTL (Bruker, 1997)'
_computing_publication_material SHELXTL
_computing_structure_refinement 'SHELXL97 (Sheldrick, 1997)'
_computing_structure_solution 'SHELXS97 (Sheldrick, 1997)'
_diffrn_ambient_temperature 295(2)
_diffrn_measured_fraction_theta_full 0.984
_diffrn_measured_fraction_theta_max 0.984
_diffrn_measurement_device_type 'Bruker SMART CCD area-detector'
_diffrn_measurement_method '\f and \w'
_diffrn_radiation_monochromator graphite
_diffrn_radiation_source 'fine-focus sealed tube'
_diffrn_radiation_type MoK\a
_diffrn_radiation_wavelength 0.71073
_diffrn_reflns_av_R_equivalents 0.0252
_diffrn_reflns_av_sigmaI/netI 0.0423
_diffrn_reflns_limit_h_max 8
_diffrn_reflns_limit_h_min -10
_diffrn_reflns_limit_k_max 11
_diffrn_reflns_limit_k_min -11
_diffrn_reflns_limit_l_max 12
_diffrn_reflns_limit_l_min -12
_diffrn_reflns_number 5133
_diffrn_reflns_theta_full 25.00
_diffrn_reflns_theta_max 25.00
_diffrn_reflns_theta_min 2.27
_exptl_absorpt_coefficient_mu 0.216
_exptl_absorpt_correction_T_max 0.9788
_exptl_absorpt_correction_T_min 0.9663
_exptl_absorpt_correction_type multi-scan
_exptl_absorpt_process_details '(SADABS; Bruker, 2000)'
_exptl_crystal_colour red
_exptl_crystal_density_diffrn 1.303
_exptl_crystal_density_method 'not measured'
_exptl_crystal_description block
_exptl_crystal_F_000 312
_exptl_crystal_size_max 0.16
_exptl_crystal_size_mid 0.10
_exptl_crystal_size_min 0.10
_refine_diff_density_max 0.168
_refine_diff_density_min -0.156
_refine_ls_extinction_method none
_refine_ls_goodness_of_fit_ref 0.990
_refine_ls_hydrogen_treatment constr
_refine_ls_matrix_type full
_refine_ls_number_parameters 192
_refine_ls_number_reflns 2621
_refine_ls_number_restraints 0
_refine_ls_restrained_S_all 0.990
_refine_ls_R_factor_all 0.1182
_refine_ls_R_factor_gt 0.0626
_refine_ls_shift/su_max 0.000
_refine_ls_shift/su_mean 0.000
_refine_ls_structure_factor_coef Fsqd
_refine_ls_weighting_details 'calc w=1/[\s^2^(Fo^2^)+(0.0923P)^2^] where P=(Fo^2^+2Fc^2^)/3'
_refine_ls_weighting_scheme calc
_refine_ls_wR_factor_gt 0.1568
_refine_ls_wR_factor_ref 0.1792
_reflns_number_gt 1413
_reflns_number_total 2621
_reflns_threshold_expression I>2\s(I)
_cod_data_source_file at2335.cif
_cod_data_source_block I
_cod_database_code 2214484
_cod_database_fobs_code 2214484

loop_
_symmetry_equiv_pos_as_xyz
'x, y, z'
'-x, -y, -z'

loop_
_atom_site_type_symbol
_atom_site_label
_atom_site_fract_x
_atom_site_fract_y
_atom_site_fract_z
_atom_site_U_iso_or_equiv
_atom_site_adp_type
_atom_site_calc_flag
_atom_site_refinement_flags
_atom_site_occupancy
S S1 0.26894(14) 0.45770(11) 0.72133(11) 0.0998(5) Uani d . 1
N N1 0.2088(4) 0.4459(3) 0.9578(3) 0.0936(9) Uani d . 1
C C7 0.3932(4) 0.6858(4) 1.0011(4) 0.0775(10) Uani d . 1
C C3 0.3315(4) 0.6554(4) 1.2065(4) 0.0775(10) Uani d . 1
C C2 0.3636(5) 0.7181(5) 1.3694(4) 0.0868(11) Uani d . 1
O O1 0.3731(4) 0.8483(3) 1.4385(3) 0.1101(9) Uani d . 1
N N2 0.4994(4) 0.8984(4) 1.2380(4) 0.1074(10) Uani d . 1
H H2A 0.5474 0.9533 1.2021 0.129 Uiso calc R 1
H H2B 0.5093 0.9384 1.3299 0.129 Uiso calc R 1
C C4 0.2318(5) 0.5065(4) 1.1043(5) 0.0885(12) Uani d . 1
C C6 0.4095(4) 0.7511(4) 1.1507(4) 0.0794(10) Uani d . 1
C C8 0.2931(5) 0.5339(4) 0.9098(4) 0.0840(10) Uani d . 1
C C9 0.4776(4) 0.7725(4) 0.9408(4) 0.0859(10) Uani d . 1
C C11 0.0735(5) 0.1891(4) 0.4854(5) 0.0885(11) Uani d . 1
N N3 0.5430(4) 0.8423(4) 0.8923(3) 0.1136(11) Uani d . 1
C C5 0.1246(5) 0.3945(4) 1.1406(5) 0.1151(14) Uani d . 1
H H5A 0.0286 0.3247 1.0529 0.173 Uiso calc R 1
H H5B 0.0870 0.4495 1.2170 0.173 Uiso calc R 1
H H5C 0.1903 0.3385 1.1748 0.173 Uiso calc R 1
C C16 0.1482(5) 0.0911(4) 0.4183(5) 0.0974(11) Uani d . 1
H H16 0.2369 0.0740 0.4760 0.117 Uiso calc R 1
C C14 -0.0360(7) 0.0392(6) 0.1803(6) 0.1275(17) Uani d . 1
H H14 -0.0748 -0.0139 0.0772 0.153 Uiso calc R 1
C C10 0.1286(6) 0.2644(4) 0.6516(5) 0.1131(13) Uani d . 1
H H10A 0.1865 0.2071 0.6935 0.136 Uiso calc R 1
H H10B 0.0311 0.2668 0.6805 0.136 Uiso calc R 1
C C13 -0.1093(6) 0.1380(8) 0.2438(8) 0.150(2) Uani d . 1
H H13 -0.1965 0.1558 0.1851 0.180 Uiso calc R 1
C C15 0.0931(6) 0.0166(5) 0.2647(6) 0.1173(14) Uani d . 1
H H15 0.1457 -0.0494 0.2197 0.141 Uiso calc R 1
C C1 0.3932(6) 0.6203(5) 1.4510(4) 0.1248(16) Uani d . 1
H H1A 0.4878 0.6791 1.5428 0.187 Uiso calc R 1
H H1B 0.4159 0.5332 1.3902 0.187 Uiso calc R 1
H H1C 0.2946 0.5864 1.4716 0.187 Uiso calc R 1
C C12 -0.0554(6) 0.2116(7) 0.3942(7) 0.1387(19) Uani d . 1
H H12 -0.1072 0.2797 0.4372 0.166 Uiso calc R 1

loop_
_atom_site_aniso_label
_atom_site_aniso_U_11
_atom_site_aniso_U_22
_atom_site_aniso_U_33
_atom_site_aniso_U_12
_atom_site_aniso_U_13
_atom_site_aniso_U_23
S1 0.1349(10) 0.1084(7) 0.1140(8) 0.0544(6) 0.0875(8) 0.0726(6)
N1 0.127(3) 0.1003(19) 0.125(3) 0.0618(18) 0.091(2) 0.0806(19)
C7 0.089(2) 0.109(3) 0.094(3) 0.052(2) 0.059(2) 0.079(2)
C3 0.096(3) 0.103(3) 0.103(3) 0.063(2) 0.067(2) 0.081(2)
C2 0.095(3) 0.143(3) 0.108(3) 0.075(2) 0.074(2) 0.099(3)
O1 0.153(3) 0.129(2) 0.109(2) 0.071(2) 0.0761(19) 0.0827(18)
N2 0.136(3) 0.132(3) 0.093(2) 0.036(2) 0.059(2) 0.083(2)
C4 0.121(3) 0.112(3) 0.125(3) 0.080(3) 0.094(3) 0.095(3)
C6 0.089(3) 0.104(3) 0.099(3) 0.048(2) 0.055(2) 0.079(2)
C8 0.103(3) 0.110(3) 0.109(3) 0.065(2) 0.075(2) 0.079(2)
C9 0.094(3) 0.112(2) 0.087(2) 0.035(2) 0.046(2) 0.071(2)
C11 0.090(3) 0.113(3) 0.115(3) 0.045(2) 0.063(3) 0.080(3)
N3 0.125(3) 0.144(3) 0.103(2) 0.024(2) 0.056(2) 0.086(2)
C5 0.155(4) 0.122(3) 0.146(4) 0.062(3) 0.108(3) 0.096(3)
C16 0.089(3) 0.105(3) 0.106(3) 0.041(2) 0.032(3) 0.052(3)
C14 0.092(4) 0.168(5) 0.118(4) -0.010(3) 0.024(3) 0.093(4)
C10 0.156(4) 0.107(3) 0.128(3) 0.052(3) 0.089(3) 0.075(3)
C13 0.088(4) 0.253(7) 0.185(6) 0.062(4) 0.056(4) 0.169(6)
C15 0.114(4) 0.126(3) 0.112(4) 0.033(3) 0.049(3) 0.049(3)
C1 0.175(4) 0.189(4) 0.137(3) 0.123(4) 0.107(3) 0.137(3)
C12 0.124(4) 0.224(5) 0.191(5) 0.112(4) 0.109(4) 0.155(5)

loop_
_atom_type_symbol
_atom_type_description
_atom_type_scat_dispersion_real
_atom_type_scat_dispersion_imag
_atom_type_scat_source
C C 0.0033 0.0016 'International Tables Vol C Tables 4.2.6.8 and 6.1.1.4'
H H 0.0000 0.0000 'International Tables Vol C Tables 4.2.6.8 and 6.1.1.4'
N N 0.0061 0.0033 'International Tables Vol C Tables 4.2.6.8 and 6.1.1.4'
O O 0.0106 0.0060 'International Tables Vol C Tables 4.2.6.8 and 6.1.1.4'
S S 0.1246 0.1234 'International Tables Vol C Tables 4.2.6.8 and 6.1.1.4'

loop_
_geom_angle_atom_site_label_1
_geom_angle_atom_site_label_2
_geom_angle_atom_site_label_3
_geom_angle
C8 S1 C10 101.86(18)
C8 N1 C4 117.3(3)
C8 C7 C6 119.5(3)
C8 C7 C9 119.5(3)
C6 C7 C9 120.9(3)
C4 C3 C6 117.1(3)
C4 C3 C2 124.0(3)
C6 C3 C2 118.8(4)
O1 C2 C3 120.7(3)
O1 C2 C1 119.2(3)
C3 C2 C1 120.1(4)
C6 N2 H2A 120.0
C6 N2 H2B 120.0
H2A N2 H2B 120.0
N1 C4 C3 124.6(3)
N1 C4 C5 111.0(4)
C3 C4 C5 124.2(3)
N2 C6 C7 120.1(3)
N2 C6 C3 121.8(3)
C7 C6 C3 118.1(4)
N1 C8 C7 123.0(3)
N1 C8 S1 118.5(3)
C7 C8 S1 118.4(2)
N3 C9 C7 179.0(4)
C16 C11 C12 117.1(4)
C16 C11 C10 120.3(4)
C12 C11 C10 122.6(4)
C4 C5 H5A 109.5
C4 C5 H5B 109.5
H5A C5 H5B 109.5
C4 C5 H5C 109.5
H5A C5 H5C 109.5
H5B C5 H5C 109.5
C11 C16 C15 120.4(4)
C11 C16 H16 119.8
C15 C16 H16 119.8
C15 C14 C13 120.4(5)
C15 C14 H14 119.8
C13 C14 H14 119.8
C11 C10 S1 108.9(2)
C11 C10 H10A 109.9
S1 C10 H10A 109.9
C11 C10 H10B 109.9
S1 C10 H10B 109.9
H10A C10 H10B 108.3
C14 C13 C12 119.5(5)
C14 C13 H13 120.3
C12 C13 H13 120.3
C14 C15 C16 120.3(5)
C14 C15 H15 119.8
C16 C15 H15 119.8
C2 C1 H1A 109.5
C2 C1 H1B 109.5
H1A C1 H1B 109.5
C2 C1 H1C 109.5
H1A C1 H1C 109.5
H1B C1 H1C 109.5
C13 C12 C11 122.2(5)
C13 C12 H12 118.9
C11 C12 H12 118.9

loop_
_geom_bond_atom_site_label_1
_geom_bond_atom_site_label_2
_geom_bond_distance
S1 C8 1.752(4)
S1 C10 1.815(4)
N1 C8 1.336(4)
N1 C4 1.353(4)
C7 C8 1.395(5)
C7 C6 1.399(4)
C7 C9 1.425(4)
C3 C4 1.393(5)
C3 C6 1.423(4)
C3 C2 1.494(5)
C2 O1 1.203(4)
C2 C1 1.512(4)
N2 C6 1.338(4)
N2 H2A 0.8600
N2 H2B 0.8600
C4 C5 1.519(4)
C9 N3 1.136(4)
C11 C16 1.359(5)
C11 C12 1.376(6)
C11 C10 1.497(5)
C5 H5A 0.9600
C5 H5B 0.9600
C5 H5C 0.9600
C16 C15 1.383(5)
C16 H16 0.9300
C14 C15 1.341(6)
C14 C13 1.342(7)
C14 H14 0.9300
C10 H10A 0.9700
C10 H10B 0.9700
C13 C12 1.355(7)
C13 H13 0.9300
C15 H15 0.9300
C1 H1A 0.9600
C1 H1B 0.9600
C1 H1C 0.9600
C12 H12 0.9300

loop_
_geom_hbond_atom_site_label_D
_geom_hbond_atom_site_label_H
_geom_hbond_atom_site_label_A
_geom_hbond_site_symmetry_A
_geom_hbond_distance_DH
_geom_hbond_distance_HA
_geom_hbond_distance_DA
_geom_hbond_angle_DHA
_geom_hbond_publ_flag
N2 H2B O1 . 0.86 2.11 2.726(3) 128.6 yes
N2 H2B O1 2_678 0.86 2.34 3.105(5) 148.3 yes

loop_
_geom_torsion_atom_site_label_1
_geom_torsion_atom_site_label_2
_geom_torsion_atom_site_label_3
_geom_torsion_atom_site_label_4
_geom_torsion
C4 C3 C2 O1 -143.0(4)
C6 C3 C2 O1 38.4(5)
C4 C3 C2 C1 40.0(5)
C6 C3 C2 C1 -138.5(3)
C8 N1 C4 C3 2.7(5)
C8 N1 C4 C5 178.6(3)
C6 C3 C4 N1 2.2(5)
C2 C3 C4 N1 -176.4(3)
C6 C3 C4 C5 -173.2(3)
C2 C3 C4 C5 8.3(5)
C8 C7 C6 N2 -177.3(3)
C9 C7 C6 N2 2.8(5)
C8 C7 C6 C3 4.2(5)
C9 C7 C6 C3 -175.7(3)
C4 C3 C6 N2 176.0(3)
C2 C3 C6 N2 -5.4(5)
C4 C3 C6 C7 -5.5(4)
C2 C3 C6 C7 173.1(3)
C4 N1 C8 C7 -4.2(5)
C4 N1 C8 S1 178.9(2)
C6 C7 C8 N1 0.8(5)
C9 C7 C8 N1 -179.3(3)
C6 C7 C8 S1 177.6(2)
C9 C7 C8 S1 -2.4(4)
C10 S1 C8 N1 -1.9(3)
C10 S1 C8 C7 -178.9(3)
C12 C11 C16 C15 -1.0(6)
C10 C11 C16 C15 177.4(4)
C16 C11 C10 S1 100.1(3)
C12 C11 C10 S1 -81.6(4)
C8 S1 C10 C11 171.6(3)
C15 C14 C13 C12 -1.9(8)
C13 C14 C15 C16 2.2(7)
C11 C16 C15 C14 -0.7(6)
C14 C13 C12 C11 0.2(8)
C16 C11 C12 C13 1.2(7)
C10 C11 C12 C13 -177.1(4)

loop_
_cod_related_entry_id
_cod_related_entry_database
_cod_related_entry_code
1 ChemSpider 21124012
